data_4329011
loop_
_publ_author_name
'Meisu Zhou'
'Xiaoli Qiao'
'Hongbo Tong'
'Tao Gong'
'Mei Fan'
'Qiaokun Yang'
'Qingchen Dong'
'Jianbin Chao'
'Zhiqiang Guo'
'Diansheng Liu'

_publ_section_title
;
 From Lithium Bis(trimethylsilyl)amide with Cyanoamine into Triazine
 Compounds: Synthesis and Structures of Lithium
 6-((Trimethylsilyl)amido)-2,4-bis(dimethylamino)[1,3,5]triazines and
 Their Manganese and Cobalt Complexes
;
_journal_name_full 'Inorganic Chemistry'
_journal_page_first 4925
_journal_page_last 4930
_journal_paper_doi 10.1021/ic201629a
_journal_volume 51
_journal_year 2012
_chemical_formula_sum 'C22 H51 Mn N11 Si3'
_chemical_formula_weight 608.95
_chemical_name_systematic
; 
 ? 
;
_space_group_IT_number 2
_symmetry_cell_setting triclinic
_symmetry_space_group_name_Hall '-P 1'
_symmetry_space_group_name_H-M 'P -1'
_atom_sites_solution_hydrogens geom
_atom_sites_solution_primary direct
_atom_sites_solution_secondary difmap
_audit_creation_method SHELXL-97
_cell_angle_alpha 80.444(4)
_cell_angle_beta 80.618(3)
_cell_angle_gamma 72.426(3)
_cell_formula_units_Z 2
_cell_length_a 10.603(3)
_cell_length_b 12.021(4)
_cell_length_c 14.728(4)
_cell_measurement_reflns_used 2303
_cell_measurement_temperature 213(2)
_cell_measurement_theta_max 23.38
_cell_measurement_theta_min 2.303
_cell_volume 1752.0(9)
_computing_cell_refinement SAINT
_computing_data_collection SMART
_computing_data_reduction SAINT
_computing_molecular_graphics SHELXTL
_computing_publication_material SHELXTL
_computing_structure_refinement 'SHELXL-97 (Sheldrick, 1997)'
_computing_structure_solution 'SHELXS-97 (Sheldrick, 1990)'
_diffrn_ambient_temperature 213(2)
_diffrn_measured_fraction_theta_full 0.963
_diffrn_measured_fraction_theta_max 0.963
_diffrn_measurement_device_type 'ccd area scan'
_diffrn_measurement_method \w
_diffrn_radiation_monochromator graphite
_diffrn_radiation_source 'fine-focus sealed tube'
_diffrn_radiation_type MoK\a
_diffrn_radiation_wavelength 0.71073
_diffrn_reflns_av_R_equivalents 0.0260
_diffrn_reflns_av_sigmaI/netI 0.0668
_diffrn_reflns_limit_h_max 12
_diffrn_reflns_limit_h_min -12
_diffrn_reflns_limit_k_max 11
_diffrn_reflns_limit_k_min -14
_diffrn_reflns_limit_l_max 16
_diffrn_reflns_limit_l_min -17
_diffrn_reflns_number 7089
_diffrn_reflns_theta_full 25.01
_diffrn_reflns_theta_max 25.01
_diffrn_reflns_theta_min 1.79
_diffrn_standards_decay_% 5.15
_exptl_absorpt_coefficient_mu 0.508
_exptl_absorpt_correction_T_max 0.9052
_exptl_absorpt_correction_T_min 0.8625
_exptl_absorpt_correction_type multi-scan
_exptl_absorpt_process_details sadabs
_exptl_crystal_colour colorless
_exptl_crystal_density_diffrn 1.154
_exptl_crystal_description block
_exptl_crystal_F_000 654
_exptl_crystal_size_max 0.30
_exptl_crystal_size_mid 0.20
_exptl_crystal_size_min 0.20
_refine_diff_density_max 1.494
_refine_diff_density_min -0.650
_refine_diff_density_rms 0.194
_refine_ls_extinction_method none
_refine_ls_goodness_of_fit_ref 1.137
_refine_ls_hydrogen_treatment constr
_refine_ls_matrix_type full
_refine_ls_number_parameters 351
_refine_ls_number_reflns 5945
_refine_ls_number_restraints 0
_refine_ls_restrained_S_all 1.137
_refine_ls_R_factor_all 0.1125
_refine_ls_R_factor_gt 0.0834
_refine_ls_shift/su_max 0.004
_refine_ls_shift/su_mean 0.000
_refine_ls_structure_factor_coef Fsqd
_refine_ls_weighting_details 'calc w=1/[\s^2^(Fo^2^)+(0.1706P)^2^+0.1372P] where P=(Fo^2^+2Fc^2^)/3'
_refine_ls_weighting_scheme calc
_refine_ls_wR_factor_gt 0.2256
_refine_ls_wR_factor_ref 0.2783
_reflns_number_gt 4591
_reflns_number_total 5945
_reflns_threshold_expression >2sigma(I)
_cod_data_source_file ic201629a_si_001_2.cif
_cod_data_source_block s684p
_cod_database_code 4329011

loop_
_symmetry_equiv_pos_as_xyz
'x, y, z'
'-x, -y, -z'

loop_
_atom_site_label
_atom_site_type_symbol
_atom_site_fract_x
_atom_site_fract_y
_atom_site_fract_z
_atom_site_U_iso_or_equiv
_atom_site_adp_type
_atom_site_occupancy
_atom_site_symmetry_multiplicity
_atom_site_calc_flag
_atom_site_refinement_flags
Mn Mn 0.71009(8) 0.84403(7) 0.25917(6) 0.0368(3) Uani 1 1 d .
N1 N 0.6867(4) 1.0222(4) 0.2212(3) 0.0406(11) Uani 1 1 d .
N2 N 0.5168(6) 1.2045(5) 0.2287(5) 0.0720(17) Uani 1 1 d .
N3 N 0.4686(5) 1.0547(4) 0.1787(4) 0.0539(13) Uani 1 1 d .
N4 N 0.3898(6) 0.9375(6) 0.1130(4) 0.0728(19) Uani 1 1 d .
N5 N 0.5199(5) 0.8522(4) 0.2333(3) 0.0462(12) Uani 1 1 d .
N6 N 0.8669(4) 0.6895(4) 0.2460(3) 0.0380(10) Uani 1 1 d .
N7 N 0.8286(4) 0.7729(4) 0.3765(3) 0.0372(10) Uani 1 1 d .
N8 N 0.7954(5) 0.8608(5) 0.5093(4) 0.0603(15) Uani 1 1 d .
N9 N 0.9860(4) 0.7082(4) 0.4862(3) 0.0411(11) Uani 1 1 d .
N10 N 1.1665(5) 0.5489(4) 0.4626(3) 0.0479(12) Uani 1 1 d .
N11 N 1.0230(4) 0.6076(4) 0.3538(3) 0.0369(10) Uani 1 1 d .
Si1 Si 0.83249(17) 1.06506(15) 0.19056(13) 0.0517(5) Uani 1 1 d .
Si2 Si 0.44400(17) 0.74947(15) 0.29578(13) 0.0532(5) Uani 1 1 d .
Si3 Si 0.95291(17) 0.59433(14) 0.16542(10) 0.0436(4) Uani 1 1 d .
C1 C 0.5603(6) 1.0860(5) 0.2117(4) 0.0472(14) Uani 1 1 d .
C2 C 0.5723(10) 1.2454(7) 0.2972(7) 0.098(3) Uani 1 1 d .
H2A H 0.5033 1.2705 0.3475 0.147 Uiso 1 1 calc R
H2B H 0.6062 1.3109 0.2681 0.147 Uiso 1 1 calc R
H2C H 0.6444 1.1818 0.3215 0.147 Uiso 1 1 calc R
C3 C 0.3924(8) 1.2822(7) 0.1996(7) 0.097(3) Uani 1 1 d .
H3A H 0.3782 1.2619 0.1418 0.145 Uiso 1 1 calc R
H3B H 0.3963 1.3630 0.1907 0.145 Uiso 1 1 calc R
H3C H 0.3195 1.2738 0.2469 0.145 Uiso 1 1 calc R
C4 C 0.4643(5) 0.9471(5) 0.1767(4) 0.0486(15) Uani 1 1 d .
C5 C 0.4103(9) 0.8244(8) 0.0760(6) 0.088(3) Uani 1 1 d .
H5A H 0.4795 0.7636 0.1059 0.132 Uiso 1 1 calc R
H5B H 0.4369 0.8339 0.0096 0.132 Uiso 1 1 calc R
H5C H 0.3280 0.8022 0.0884 0.132 Uiso 1 1 calc R
C6 C 0.3135(8) 1.0421(7) 0.0584(6) 0.090(3) Uani 1 1 d .
H6A H 0.2943 1.1097 0.0915 0.135 Uiso 1 1 calc R
H6B H 0.2306 1.0301 0.0483 0.135 Uiso 1 1 calc R
H6C H 0.3652 1.0557 -0.0010 0.135 Uiso 1 1 calc R
C7 C 0.8122(8) 1.2016(6) 0.1099(6) 0.077(2) Uani 1 1 d .
H7A H 0.7872 1.1903 0.0524 0.116 Uiso 1 1 calc R
H7B H 0.8955 1.2223 0.0975 0.116 Uiso 1 1 calc R
H7C H 0.7431 1.2644 0.1374 0.116 Uiso 1 1 calc R
C8 C 0.9147(9) 1.0743(8) 0.2926(6) 0.092(3) Uani 1 1 d .
H8A H 0.8786 1.1524 0.3115 0.138 Uiso 1 1 calc R
H8B H 1.0100 1.0588 0.2748 0.138 Uiso 1 1 calc R
H8C H 0.8976 1.0165 0.3437 0.138 Uiso 1 1 calc R
C9 C 0.9548(7) 0.9443(6) 0.1301(6) 0.071(2) Uani 1 1 d .
H9A H 0.9755 0.8730 0.1735 0.107 Uiso 1 1 calc R
H9B H 1.0357 0.9667 0.1066 0.107 Uiso 1 1 calc R
H9C H 0.9166 0.9305 0.0790 0.107 Uiso 1 1 calc R
C10 C 0.4807(8) 0.7333(7) 0.4162(5) 0.076(2) Uani 1 1 d .
H10A H 0.5757 0.7188 0.4166 0.114 Uiso 1 1 calc R
H10B H 0.4525 0.6678 0.4521 0.114 Uiso 1 1 calc R
H10C H 0.4331 0.8049 0.4434 0.114 Uiso 1 1 calc R
C11 C 0.5176(9) 0.6005(6) 0.2592(7) 0.091(3) Uani 1 1 d .
H11A H 0.4776 0.5950 0.2059 0.136 Uiso 1 1 calc R
H11B H 0.5005 0.5420 0.3098 0.136 Uiso 1 1 calc R
H11C H 0.6129 0.5865 0.2427 0.136 Uiso 1 1 calc R
C12 C 0.2582(7) 0.8021(7) 0.2971(6) 0.075(2) Uani 1 1 d .
H12A H 0.2252 0.8806 0.3154 0.112 Uiso 1 1 calc R
H12B H 0.2178 0.7493 0.3409 0.112 Uiso 1 1 calc R
H12C H 0.2355 0.8036 0.2356 0.112 Uiso 1 1 calc R
C13 C 1.1300(6) 0.6005(6) 0.1294(5) 0.0604(17) Uani 1 1 d .
H13A H 1.1309 0.6819 0.1127 0.091 Uiso 1 1 calc R
H13B H 1.1680 0.5577 0.0764 0.091 Uiso 1 1 calc R
H13C H 1.1823 0.5653 0.1805 0.091 Uiso 1 1 calc R
C14 C 0.9537(8) 0.4393(6) 0.2057(5) 0.072(2) Uani 1 1 d .
H14A H 1.0117 0.4072 0.2540 0.108 Uiso 1 1 calc R
H14B H 0.9859 0.3933 0.1541 0.108 Uiso 1 1 calc R
H14C H 0.8639 0.4363 0.2301 0.108 Uiso 1 1 calc R
C15 C 0.8562(8) 0.6493(7) 0.0642(4) 0.069(2) Uani 1 1 d .
H15A H 0.7648 0.6475 0.0832 0.104 Uiso 1 1 calc R
H15B H 0.8957 0.5997 0.0155 0.104 Uiso 1 1 calc R
H15C H 0.8578 0.7294 0.0414 0.104 Uiso 1 1 calc R
C16 C 0.6701(7) 0.9436(7) 0.4843(5) 0.079(2) Uani 1 1 d .
H16A H 0.6880 0.9969 0.4299 0.119 Uiso 1 1 calc R
H16B H 0.6265 0.9883 0.5354 0.119 Uiso 1 1 calc R
H16C H 0.6126 0.9007 0.4708 0.119 Uiso 1 1 calc R
C17 C 0.8436(8) 0.8816(7) 0.5894(5) 0.083(3) Uani 1 1 d .
H17A H 0.9133 0.8127 0.6096 0.124 Uiso 1 1 calc R
H17B H 0.7708 0.8971 0.6392 0.124 Uiso 1 1 calc R
H17C H 0.8789 0.9489 0.5733 0.124 Uiso 1 1 calc R
C18 C 0.8728(5) 0.7774(5) 0.4556(4) 0.0401(12) Uani 1 1 d .
C19 C 1.0541(5) 0.6245(5) 0.4329(3) 0.0363(12) Uani 1 1 d .
C20 C 1.2123(6) 0.5571(6) 0.5483(4) 0.0586(17) Uani 1 1 d .
H20A H 1.1444 0.6148 0.5820 0.088 Uiso 1 1 calc R
H20B H 1.2937 0.5809 0.5342 0.088 Uiso 1 1 calc R
H20C H 1.2294 0.4811 0.5861 0.088 Uiso 1 1 calc R
C21 C 1.2489(6) 0.4539(6) 0.4113(4) 0.0583(17) Uani 1 1 d .
H21A H 1.1934 0.4278 0.3780 0.088 Uiso 1 1 calc R
H21B H 1.2933 0.3889 0.4541 0.088 Uiso 1 1 calc R
H21C H 1.3151 0.4815 0.3675 0.088 Uiso 1 1 calc R
C22 C 0.9105(5) 0.6868(4) 0.3254(3) 0.0349(11) Uani 1 1 d .

loop_
_atom_site_aniso_label
_atom_site_aniso_U_11
_atom_site_aniso_U_22
_atom_site_aniso_U_33
_atom_site_aniso_U_23
_atom_site_aniso_U_13
_atom_site_aniso_U_12
Mn 0.0337(5) 0.0289(5) 0.0489(5) -0.0011(3) -0.0199(4) -0.0048(3)
N1 0.039(3) 0.027(2) 0.058(3) 0.000(2) -0.022(2) -0.0071(19)
N2 0.068(4) 0.036(3) 0.098(5) -0.003(3) -0.020(3) 0.008(3)
N3 0.035(3) 0.041(3) 0.081(4) 0.019(3) -0.024(2) -0.010(2)
N4 0.067(4) 0.081(4) 0.082(4) 0.030(3) -0.045(3) -0.041(3)
N5 0.037(3) 0.045(3) 0.059(3) 0.011(2) -0.021(2) -0.017(2)
N6 0.046(3) 0.029(2) 0.038(2) -0.0037(18) -0.0174(19) -0.0022(19)
N7 0.036(2) 0.030(2) 0.041(2) -0.0102(19) -0.0133(19) 0.0037(18)
N8 0.049(3) 0.070(4) 0.057(3) -0.030(3) -0.021(2) 0.010(3)
N9 0.034(2) 0.045(3) 0.040(2) -0.005(2) -0.0127(19) -0.001(2)
N10 0.040(3) 0.052(3) 0.041(3) 0.003(2) -0.012(2) 0.003(2)
N11 0.035(2) 0.034(2) 0.033(2) -0.0007(18) -0.0053(18) 0.0019(18)
Si1 0.0488(10) 0.0436(10) 0.0728(12) 0.0008(8) -0.0291(8) -0.0210(8)
Si2 0.0435(10) 0.0403(10) 0.0753(12) 0.0098(8) -0.0150(8) -0.0161(7)
Si3 0.0548(10) 0.0385(9) 0.0356(8) -0.0078(6) -0.0064(7) -0.0081(7)
C1 0.047(3) 0.034(3) 0.055(3) 0.004(3) -0.011(3) -0.005(3)
C2 0.137(8) 0.046(5) 0.107(7) -0.029(4) -0.040(6) 0.004(5)
C3 0.073(6) 0.060(5) 0.132(8) 0.002(5) -0.024(5) 0.018(4)
C4 0.030(3) 0.055(4) 0.062(4) 0.016(3) -0.021(3) -0.018(3)
C5 0.093(6) 0.114(7) 0.080(5) 0.020(5) -0.045(5) -0.063(6)
C6 0.072(5) 0.099(6) 0.108(6) 0.056(5) -0.064(5) -0.045(5)
C7 0.086(6) 0.053(4) 0.105(6) 0.015(4) -0.039(5) -0.036(4)
C8 0.087(6) 0.109(7) 0.102(6) -0.027(5) -0.052(5) -0.033(5)
C9 0.049(4) 0.068(5) 0.101(6) -0.014(4) -0.002(4) -0.026(4)
C10 0.069(5) 0.069(5) 0.078(5) 0.029(4) -0.021(4) -0.014(4)
C11 0.086(6) 0.044(4) 0.134(8) -0.001(4) 0.005(5) -0.020(4)
C12 0.048(4) 0.079(5) 0.101(6) 0.004(4) -0.012(4) -0.028(4)
C13 0.059(4) 0.062(4) 0.056(4) -0.012(3) 0.002(3) -0.012(3)
C14 0.116(6) 0.039(4) 0.056(4) -0.018(3) 0.015(4) -0.021(4)
C15 0.083(5) 0.083(5) 0.045(4) -0.023(3) -0.017(3) -0.015(4)
C16 0.058(4) 0.082(5) 0.081(5) -0.043(4) -0.027(4) 0.031(4)
C17 0.092(6) 0.104(7) 0.056(4) -0.043(4) -0.030(4) -0.005(5)
C18 0.039(3) 0.042(3) 0.038(3) -0.007(2) -0.009(2) -0.007(2)
C19 0.025(2) 0.040(3) 0.036(3) 0.005(2) -0.003(2) -0.003(2)
C20 0.042(3) 0.079(5) 0.047(3) 0.010(3) -0.019(3) -0.009(3)
C21 0.047(4) 0.056(4) 0.052(4) 0.006(3) -0.003(3) 0.007(3)
C22 0.038(3) 0.029(3) 0.035(3) 0.002(2) -0.009(2) -0.007(2)

loop_
_atom_type_symbol
_atom_type_description
_atom_type_scat_dispersion_real
_atom_type_scat_dispersion_imag
_atom_type_scat_source
C C 0.0033 0.0016 'International Tables Vol C Tables 4.2.6.8 and 6.1.1.4'
H H 0.0000 0.0000 'International Tables Vol C Tables 4.2.6.8 and 6.1.1.4'
N N 0.0061 0.0033 'International Tables Vol C Tables 4.2.6.8 and 6.1.1.4'
Si Si 0.0817 0.0704 'International Tables Vol C Tables 4.2.6.8 and 6.1.1.4'
Mn Mn 0.3368 0.7283 'International Tables Vol C Tables 4.2.6.8 and 6.1.1.4'

loop_
_geom_angle_atom_site_label_1
_geom_angle_atom_site_label_2
_geom_angle_atom_site_label_3
_geom_angle
N1 Mn N5 94.43(17)
N1 Mn N6 135.67(19)
N5 Mn N6 120.31(19)
N1 Mn N7 112.15(16)
N5 Mn N7 135.61(18)
N6 Mn N7 62.60(16)
N1 Mn C22 128.28(16)
N5 Mn C22 137.15(17)
N6 Mn C22 30.53(16)
N7 Mn C22 32.18(15)
C1 N1 Si1 128.9(4)
C1 N1 Mn 114.0(4)
Si1 N1 Mn 116.4(2)
C1 N2 C3 120.9(6)
C1 N2 C2 121.4(6)
C3 N2 C2 115.6(7)
C4 N3 C1 126.8(5)
C4 N4 C6 120.9(6)
C4 N4 C5 121.9(6)
C6 N4 C5 115.0(6)
C4 N5 Si2 127.0(4)
C4 N5 Mn 114.0(3)
Si2 N5 Mn 118.4(2)
C22 N6 Si3 122.5(4)
C22 N6 Mn 95.6(3)
Si3 N6 Mn 141.2(2)
C18 N7 C22 114.3(4)
C18 N7 Mn 155.0(4)
C22 N7 Mn 89.2(3)
C18 N8 C17 120.3(5)
C18 N8 C16 123.4(5)
C17 N8 C16 115.8(5)
C18 N9 C19 114.4(4)
C19 N10 C21 122.2(5)
C19 N10 C20 122.0(5)
C21 N10 C20 115.7(5)
C19 N11 C22 114.4(4)
N1 Si1 C7 113.5(3)
N1 Si1 C9 105.9(3)
C7 Si1 C9 107.7(4)
N1 Si1 C8 114.2(4)
C7 Si1 C8 110.2(4)
C9 Si1 C8 104.7(4)
N5 Si2 C10 106.3(3)
N5 Si2 C11 113.0(3)
C10 Si2 C11 104.9(4)
N5 Si2 C12 111.6(3)
C10 Si2 C12 107.6(4)
C11 Si2 C12 112.8(4)
N6 Si3 C14 113.0(3)
N6 Si3 C15 103.3(3)
C14 Si3 C15 108.9(4)
N6 Si3 C13 112.9(3)
C14 Si3 C13 109.0(3)
C15 Si3 C13 109.6(3)
N3 C1 N1 127.5(5)
N3 C1 N2 112.3(5)
N1 C1 N2 119.9(5)
N2 C2 H2A 109.5
N2 C2 H2B 109.5
H2A C2 H2B 109.5
N2 C2 H2C 109.5
H2A C2 H2C 109.5
H2B C2 H2C 109.5
N2 C3 H3A 109.5
N2 C3 H3B 109.5
H3A C3 H3B 109.5
N2 C3 H3C 109.5
H3A C3 H3C 109.5
H3B C3 H3C 109.5
N3 C4 N5 125.9(5)
N3 C4 N4 114.3(5)
N5 C4 N4 119.7(6)
N4 C5 H5A 109.5
N4 C5 H5B 109.5
H5A C5 H5B 109.5
N4 C5 H5C 109.5
H5A C5 H5C 109.5
H5B C5 H5C 109.5
N4 C6 H6A 109.5
N4 C6 H6B 109.5
H6A C6 H6B 109.5
N4 C6 H6C 109.5
H6A C6 H6C 109.5
H6B C6 H6C 109.5
Si1 C7 H7A 109.5
Si1 C7 H7B 109.5
H7A C7 H7B 109.5
Si1 C7 H7C 109.5
H7A C7 H7C 109.5
H7B C7 H7C 109.5
Si1 C8 H8A 109.5
Si1 C8 H8B 109.5
H8A C8 H8B 109.5
Si1 C8 H8C 109.5
H8A C8 H8C 109.5
H8B C8 H8C 109.5
Si1 C9 H9A 109.5
Si1 C9 H9B 109.5
H9A C9 H9B 109.5
Si1 C9 H9C 109.5
H9A C9 H9C 109.5
H9B C9 H9C 109.5
Si2 C10 H10A 109.5
Si2 C10 H10B 109.5
H10A C10 H10B 109.5
Si2 C10 H10C 109.5
H10A C10 H10C 109.5
H10B C10 H10C 109.5
Si2 C11 H11A 109.5
Si2 C11 H11B 109.5
H11A C11 H11B 109.5
Si2 C11 H11C 109.5
H11A C11 H11C 109.5
H11B C11 H11C 109.5
Si2 C12 H12A 109.5
Si2 C12 H12B 109.5
H12A C12 H12B 109.5
Si2 C12 H12C 109.5
H12A C12 H12C 109.5
H12B C12 H12C 109.5
Si3 C13 H13A 109.5
Si3 C13 H13B 109.5
H13A C13 H13B 109.5
Si3 C13 H13C 109.5
H13A C13 H13C 109.5
H13B C13 H13C 109.5
Si3 C14 H14A 109.5
Si3 C14 H14B 109.5
H14A C14 H14B 109.5
Si3 C14 H14C 109.5
H14A C14 H14C 109.5
H14B C14 H14C 109.5
Si3 C15 H15A 109.5
Si3 C15 H15B 109.5
H15A C15 H15B 109.5
Si3 C15 H15C 109.5
H15A C15 H15C 109.5
H15B C15 H15C 109.5
N8 C16 H16A 109.5
N8 C16 H16B 109.5
H16A C16 H16B 109.5
N8 C16 H16C 109.5
H16A C16 H16C 109.5
H16B C16 H16C 109.5
N8 C17 H17A 109.5
N8 C17 H17B 109.5
H17A C17 H17B 109.5
N8 C17 H17C 109.5
H17A C17 H17C 109.5
H17B C17 H17C 109.5
N9 C18 N7 125.9(5)
N9 C18 N8 117.2(5)
N7 C18 N8 116.8(5)
N11 C19 N9 126.9(5)
N11 C19 N10 116.2(5)
N9 C19 N10 116.9(5)
N10 C20 H20A 109.5
N10 C20 H20B 109.5
H20A C20 H20B 109.5
N10 C20 H20C 109.5
H20A C20 H20C 109.5
H20B C20 H20C 109.5
N10 C21 H21A 109.5
N10 C21 H21B 109.5
H21A C21 H21B 109.5
N10 C21 H21C 109.5
H21A C21 H21C 109.5
H21B C21 H21C 109.5
N6 C22 N11 123.8(5)
N6 C22 N7 112.3(4)
N11 C22 N7 123.9(4)
N6 C22 Mn 53.9(3)
N11 C22 Mn 174.9(4)
N7 C22 Mn 58.6(2)

loop_
_geom_bond_atom_site_label_1
_geom_bond_atom_site_label_2
_geom_bond_distance
Mn N1 2.071(4)
Mn N5 2.083(4)
Mn N6 2.098(4)
Mn N7 2.206(4)
Mn C22 2.584(5)
N1 C1 1.345(7)
N1 Si1 1.742(5)
N2 C1 1.410(8)
N2 C3 1.451(9)
N2 C2 1.462(10)
N3 C4 1.313(8)
N3 C1 1.326(7)
N4 C4 1.361(8)
N4 C6 1.464(8)
N4 C5 1.490(11)
N5 C4 1.335(7)
N5 Si2 1.733(5)
N6 C22 1.319(6)
N6 Si3 1.737(5)
N7 C18 1.340(7)
N7 C22 1.376(7)
N8 C18 1.363(7)
N8 C17 1.444(7)
N8 C16 1.460(8)
N9 C18 1.336(7)
N9 C19 1.337(7)
N10 C19 1.350(7)
N10 C21 1.451(8)
N10 C20 1.452(7)
N11 C19 1.324(7)
N11 C22 1.360(6)
Si1 C7 1.837(7)
Si1 C9 1.870(8)
Si1 C8 1.889(7)
Si2 C10 1.844(8)
Si2 C11 1.857(8)
Si2 C12 1.876(7)
Si3 C14 1.858(6)
Si3 C15 1.863(6)
Si3 C13 1.887(7)
C2 H2A 0.9700
C2 H2B 0.9700
C2 H2C 0.9700
C3 H3A 0.9700
C3 H3B 0.9700
C3 H3C 0.9700
C5 H5A 0.9700
C5 H5B 0.9700
C5 H5C 0.9700
C6 H6A 0.9700
C6 H6B 0.9700
C6 H6C 0.9700
C7 H7A 0.9700
C7 H7B 0.9700
C7 H7C 0.9700
C8 H8A 0.9700
C8 H8B 0.9700
C8 H8C 0.9700
C9 H9A 0.9700
C9 H9B 0.9700
C9 H9C 0.9700
C10 H10A 0.9700
C10 H10B 0.9700
C10 H10C 0.9700
C11 H11A 0.9700
C11 H11B 0.9700
C11 H11C 0.9700
C12 H12A 0.9700
C12 H12B 0.9700
C12 H12C 0.9700
C13 H13A 0.9700
C13 H13B 0.9700
C13 H13C 0.9700
C14 H14A 0.9700
C14 H14B 0.9700
C14 H14C 0.9700
C15 H15A 0.9700
C15 H15B 0.9700
C15 H15C 0.9700
C16 H16A 0.9700
C16 H16B 0.9700
C16 H16C 0.9700
C17 H17A 0.9700
C17 H17B 0.9700
C17 H17C 0.9700
C20 H20A 0.9700
C20 H20B 0.9700
C20 H20C 0.9700
C21 H21A 0.9700
C21 H21B 0.9700
C21 H21C 0.9700

loop_
_geom_torsion_atom_site_label_1
_geom_torsion_atom_site_label_2
_geom_torsion_atom_site_label_3
_geom_torsion_atom_site_label_4
_geom_torsion
N5 Mn N1 C1 12.4(4)
N6 Mn N1 C1 155.9(4)
N7 Mn N1 C1 -131.3(4)
C22 Mn N1 C1 -163.8(4)
N5 Mn N1 Si1 -159.0(3)
N6 Mn N1 Si1 -15.5(4)
N7 Mn N1 Si1 57.4(3)
C22 Mn N1 Si1 24.9(4)
N1 Mn N5 C4 20.3(5)
N6 Mn N5 C4 -130.9(4)
N7 Mn N5 C4 148.6(4)
C22 Mn N5 C4 -164.1(4)
N1 Mn N5 Si2 -152.1(3)
N6 Mn N5 Si2 56.7(4)
N7 Mn N5 Si2 -23.8(5)
C22 Mn N5 Si2 23.5(5)
N1 Mn N6 C22 90.5(4)
N5 Mn N6 C22 -132.9(3)
N7 Mn N6 C22 -3.9(3)
N1 Mn N6 Si3 -78.4(5)
N5 Mn N6 Si3 58.2(5)
N7 Mn N6 Si3 -172.8(5)
C22 Mn N6 Si3 -168.9(6)
N1 Mn N7 C18 32.8(9)
N5 Mn N7 C18 -89.5(9)
N6 Mn N7 C18 164.1(10)
C22 Mn N7 C18 160.3(11)
N1 Mn N7 C22 -127.5(3)
N5 Mn N7 C22 110.1(3)
N6 Mn N7 C22 3.7(3)
C1 N1 Si1 C7 -16.6(6)
Mn N1 Si1 C7 153.2(4)
C1 N1 Si1 C9 -134.5(6)
Mn N1 Si1 C9 35.3(4)
C1 N1 Si1 C8 110.8(6)
Mn N1 Si1 C8 -79.4(4)
C4 N5 Si2 C10 -129.8(6)
Mn N5 Si2 C10 41.5(4)
C4 N5 Si2 C11 115.7(6)
Mn N5 Si2 C11 -73.0(4)
C4 N5 Si2 C12 -12.7(7)
Mn N5 Si2 C12 158.6(4)
C22 N6 Si3 C14 68.6(5)
Mn N6 Si3 C14 -124.5(5)
C22 N6 Si3 C15 -173.9(5)
Mn N6 Si3 C15 -7.0(5)
C22 N6 Si3 C13 -55.6(5)
Mn N6 Si3 C13 111.3(4)
C4 N3 C1 N1 24.2(10)
C4 N3 C1 N2 -162.5(6)
Si1 N1 C1 N3 133.6(6)
Mn N1 C1 N3 -36.4(8)
Si1 N1 C1 N2 -39.3(8)
Mn N1 C1 N2 150.7(5)
C3 N2 C1 N3 -7.8(9)
C2 N2 C1 N3 154.7(7)
C3 N2 C1 N1 166.1(7)
C2 N2 C1 N1 -31.3(10)
C1 N3 C4 N5 24.7(10)
C1 N3 C4 N4 -158.7(7)
Si2 N5 C4 N3 129.8(6)
Mn N5 C4 N3 -41.8(8)
Si2 N5 C4 N4 -46.7(9)
Mn N5 C4 N4 141.7(5)
C6 N4 C4 N3 -4.9(10)
C5 N4 C4 N3 157.5(6)
C6 N4 C4 N5 172.0(7)
C5 N4 C4 N5 -25.7(10)
C19 N9 C18 N7 -3.7(8)
C19 N9 C18 N8 176.8(5)
C22 N7 C18 N9 0.7(8)
Mn N7 C18 N9 -157.6(6)
C22 N7 C18 N8 -179.7(5)
Mn N7 C18 N8 21.9(12)
C17 N8 C18 N9 7.5(9)
C16 N8 C18 N9 179.2(6)
C17 N8 C18 N7 -172.1(6)
C16 N8 C18 N7 -0.4(10)
C22 N11 C19 N9 1.1(8)
C22 N11 C19 N10 -178.9(4)
C18 N9 C19 N11 2.7(8)
C18 N9 C19 N10 -177.3(5)
C21 N10 C19 N11 -0.3(8)
C20 N10 C19 N11 -179.9(5)
C21 N10 C19 N9 179.7(5)
C20 N10 C19 N9 0.1(8)
Si3 N6 C22 N11 -2.6(7)
Mn N6 C22 N11 -174.4(4)
Si3 N6 C22 N7 177.8(3)
Mn N6 C22 N7 6.0(4)
Si3 N6 C22 Mn 171.8(5)
C19 N11 C22 N6 175.9(5)
C19 N11 C22 N7 -4.5(7)
C19 N11 C22 Mn 113(4)
C18 N7 C22 N6 -176.7(5)
Mn N7 C22 N6 -5.7(4)
C18 N7 C22 N11 3.7(7)
Mn N7 C22 N11 174.7(5)
C18 N7 C22 Mn -171.0(5)
N1 Mn C22 N6 -117.1(3)
N5 Mn C22 N6 68.5(4)
N7 Mn C22 N6 173.5(5)
N1 Mn C22 N11 -51(4)
N5 Mn C22 N11 134(4)
N6 Mn C22 N11 66(4)
N7 Mn C22 N11 -121(4)
N1 Mn C22 N7 69.4(4)
N5 Mn C22 N7 -105.1(4)
N6 Mn C22 N7 -173.5(5)
